data_4319386
loop_
_publ_author_name
'Long Pan'
'Thomas Frydel'
'Michelle B. Sander'
'Xiaoying Huang'
'Jing Li'

_publ_contact_author
;
Li, Jing
Department of Chemistry,
Rutgers University,
Camden, NJ 08102, USA
;
_publ_contact_author_email jingli@crab.rutgers.edu
_publ_contact_author_fax +1(856)225-6506
_publ_contact_author_phone +1(856)225-6160
_publ_section_title
;
 The Effect of pH on the Dimensionality of Coordination Polymers
;
_journal_name_full 'Inorganic Chemistry'
_journal_page_first 1271
_journal_page_last 1283
_journal_paper_doi 10.1021/ic001012o
_journal_volume 40
_journal_year 2001
_chemical_formula_moiety '[Sr(Hpdc)(H2O)]'
_chemical_formula_sum 'C5 H4 N2 O5 Sr'
_chemical_formula_weight 259.72
_chemical_name_systematic
; 
 ? 
;
_space_group_IT_number 14
_symmetry_cell_setting monoclinic
_symmetry_space_group_name_Hall '-P 2ybc'
_symmetry_space_group_name_H-M 'P 1 21/c 1'
_atom_sites_solution_hydrogens difmap
_atom_sites_solution_primary direct
_atom_sites_solution_secondary difmap
_audit_creation_method SHELXL-97
_cell_angle_alpha 90.00
_cell_angle_beta 98.96(3)
_cell_angle_gamma 90.00
_cell_formula_units_Z 4
_cell_length_a 9.213(2)
_cell_length_b 12.088(2)
_cell_length_c 6.1960(10)
_cell_measurement_reflns_used 25
_cell_measurement_temperature 293(2)
_cell_measurement_theta_max 13.87
_cell_measurement_theta_min 7.75
_cell_volume 681.6(2)
_computing_cell_refinement CAD4/PC
_computing_data_collection CAD4/PC
_computing_data_reduction XCAD4/PC
_computing_molecular_graphics 'Schakal 92'
_computing_publication_material 'Windows Word97'
_computing_structure_refinement 'SHELXL-97 (Sheldrick, 1997)'
_computing_structure_solution 'SHELXS-97 (Sheldrick, 1990)'
_diffrn_ambient_temperature 293(2)
_diffrn_measured_fraction_theta_full 0.951
_diffrn_measured_fraction_theta_max 0.951
_diffrn_measurement_device_type 'Enraf-Nonius CAD4'
_diffrn_measurement_method \w
_diffrn_radiation_monochromator graphite
_diffrn_radiation_source 'fine-focus sealed tube'
_diffrn_radiation_type MoK\a
_diffrn_radiation_wavelength 0.71073
_diffrn_reflns_av_R_equivalents 0.0351
_diffrn_reflns_av_sigmaI/netI 0.0555
_diffrn_reflns_limit_h_max 11
_diffrn_reflns_limit_h_min -11
_diffrn_reflns_limit_k_max 14
_diffrn_reflns_limit_k_min 0
_diffrn_reflns_limit_l_max 7
_diffrn_reflns_limit_l_min 0
_diffrn_reflns_number 1453
_diffrn_reflns_theta_full 25.92
_diffrn_reflns_theta_max 25.92
_diffrn_reflns_theta_min 2.24
_diffrn_standards_decay_% 0
_diffrn_standards_interval_count 200
_diffrn_standards_interval_time 120
_diffrn_standards_number 3
_exptl_absorpt_coefficient_mu 7.900
_exptl_absorpt_correction_T_max 0.9952
_exptl_absorpt_correction_T_min 0.6233
_exptl_absorpt_correction_type 'Empirical psi scans'
_exptl_crystal_colour colorless
_exptl_crystal_density_diffrn 2.531
_exptl_crystal_density_method 'not measured'
_exptl_crystal_description column-like
_exptl_crystal_F_000 504
_exptl_crystal_size_max 0.18
_exptl_crystal_size_mid 0.06
_exptl_crystal_size_min 0.05
_refine_diff_density_max 0.881
_refine_diff_density_min -0.594
_refine_diff_density_rms 0.148
_refine_ls_extinction_coef 0.0234(17)
_refine_ls_extinction_expression Fc^*^=kFc[1+0.001xFc^2^\l^3^/sin(2\q)]^-1/4^
_refine_ls_extinction_method SHELXL
_refine_ls_goodness_of_fit_ref 1.028
_refine_ls_hydrogen_treatment mixed
_refine_ls_matrix_type full
_refine_ls_number_parameters 119
_refine_ls_number_reflns 1099
_refine_ls_number_restraints 0
_refine_ls_restrained_S_all 1.028
_refine_ls_R_factor_all 0.0546
_refine_ls_R_factor_gt 0.0373
_refine_ls_shift/su_max 0.000
_refine_ls_shift/su_mean 0.000
_refine_ls_structure_factor_coef Fsqd
_refine_ls_weighting_details 'w=1/[\s^2^(Fo^2^)+(0.0400P)^2^+0.0000P] where P=(Fo^2^+2Fc^2^)/3'
_refine_ls_weighting_scheme calc
_refine_ls_wR_factor_gt 0.0809
_refine_ls_wR_factor_ref 0.0882
_reflns_number_gt 1099
_reflns_number_total 1325
_reflns_threshold_expression >2sigma(I)
_cod_data_source_file ic0010120_5.cif
_cod_data_source_block Compound(5)tf1-13c
_cod_depositor_comments
;
The following automatic conversions were performed:

'_refine_ls_weighting_scheme' value 'calc
w=1/[\s^2^(Fo^2^)+(0.0400P)^2^+0.0000P] where P=(Fo^2^+2Fc^2^)/3' was
changed to 'calc'. New tag '_refine_ls_weighting_details' was
created. The value of the new tag was set to
'w=1/[\s^2^(Fo^2^)+(0.0400P)^2^+0.0000P] where P=(Fo^2^+2Fc^2^)/3'.

Automatic conversion script
Id: cif_fix_values 3143 2015-03-26 13:38:13Z robertas 
;
_cod_database_code 4319386

loop_
_symmetry_equiv_pos_as_xyz
'x, y, z'
'-x, y+1/2, -z+1/2'
'-x, -y, -z'
'x, -y-1/2, z-1/2'

loop_
_atom_site_label
_atom_site_type_symbol
_atom_site_fract_x
_atom_site_fract_y
_atom_site_fract_z
_atom_site_U_iso_or_equiv
_atom_site_adp_type
_atom_site_occupancy
_atom_site_calc_flag
_atom_site_refinement_flags
_atom_site_disorder_assembly
_atom_site_disorder_group
Sr Sr 0.00938(5) 0.37933(4) 0.23157(8) 0.0128(2) Uani 1 d . . .
O1 O 0.2938(4) 0.4157(3) 0.2650(6) 0.0169(8) Uani 1 d . . .
O2 O 0.1612(4) 0.5559(3) 0.1134(6) 0.0170(8) Uani 1 d . . .
O3 O 0.8858(4) 0.5566(3) 0.3553(6) 0.0171(8) Uani 1 d . . .
O4 O 0.8698(4) 0.7005(3) 0.1249(6) 0.0150(8) Uani 1 d . . .
O5 O -0.1475(4) 0.2078(3) 0.0224(6) 0.0189(9) Uani 1 d . . .
H1 H -0.2343 0.2265 -0.0140 0.023 Uiso 1 d R . .
H2 H -0.1497 0.1520 0.1209 0.023 Uiso 1 d R . .
N1 N 0.4191(4) 0.6840(3) 0.1351(8) 0.0165(10) Uani 1 d . . .
N2 N 0.5629(4) 0.7102(4) 0.1487(8) 0.0173(10) Uani 1 d . . .
H3 H 0.5921 0.7739 0.1133 0.021 Uiso 1 d R . .
C1 C 0.2841(5) 0.5118(4) 0.1932(8) 0.0133(11) Uani 1 d . . .
C2 C 0.4209(5) 0.5776(4) 0.1974(8) 0.0129(11) Uani 1 d . . .
C3 C 0.5635(5) 0.5388(4) 0.2591(9) 0.0153(11) Uani 1 d . . .
H4 H 0.5978 0.4779 0.2977 0.018 Uiso 1 d R . .
C4 C 0.6526(5) 0.6252(4) 0.2230(8) 0.0133(10) Uani 1 d . . .
C5 C 0.8155(5) 0.6290(4) 0.2368(8) 0.0132(10) Uani 1 d . . .

loop_
_atom_site_aniso_label
_atom_site_aniso_U_11
_atom_site_aniso_U_22
_atom_site_aniso_U_33
_atom_site_aniso_U_23
_atom_site_aniso_U_13
_atom_site_aniso_U_12
Sr 0.0094(3) 0.0125(3) 0.0163(3) 0.0010(2) 0.00141(18) 0.00043(19)
O1 0.0112(18) 0.0153(19) 0.024(2) 0.0031(16) 0.0018(16) 0.0013(14)
O2 0.0101(18) 0.020(2) 0.020(2) 0.0018(16) -0.0004(15) -0.0014(15)
O3 0.0110(18) 0.0185(19) 0.022(2) 0.0010(16) 0.0019(16) 0.0019(14)
O4 0.0111(17) 0.0182(19) 0.016(2) -0.0025(15) 0.0032(15) -0.0036(14)
O5 0.0138(18) 0.019(2) 0.024(2) 0.0046(16) 0.0033(16) 0.0020(15)
N1 0.007(2) 0.015(2) 0.028(3) -0.002(2) 0.0032(19) 0.0014(17)
N2 0.009(2) 0.018(2) 0.025(3) 0.003(2) 0.0020(19) -0.0035(17)
C1 0.011(2) 0.016(3) 0.013(3) -0.004(2) 0.001(2) -0.001(2)
C2 0.015(3) 0.014(2) 0.010(3) -0.001(2) 0.002(2) 0.002(2)
C3 0.012(3) 0.015(3) 0.017(3) -0.001(2) -0.003(2) -0.001(2)
C4 0.009(2) 0.017(3) 0.014(3) 0.002(2) 0.002(2) 0.001(2)
C5 0.011(2) 0.014(3) 0.014(3) -0.008(2) 0.001(2) -0.0015(19)

loop_
_atom_type_symbol
_atom_type_description
_atom_type_scat_dispersion_real
_atom_type_scat_dispersion_imag
_atom_type_scat_source
C C 0.0033 0.0016 'International Tables Vol C Tables 4.2.6.8 and 6.1.1.4'
H H 0.0000 0.0000 'International Tables Vol C Tables 4.2.6.8 and 6.1.1.4'
N N 0.0061 0.0033 'International Tables Vol C Tables 4.2.6.8 and 6.1.1.4'
O O 0.0106 0.0060 'International Tables Vol C Tables 4.2.6.8 and 6.1.1.4'
Sr Sr -1.5307 3.2498 'International Tables Vol C Tables 4.2.6.8 and 6.1.1.4'

loop_
_geom_angle_atom_site_label_1
_geom_angle_atom_site_label_2
_geom_angle_atom_site_label_3
_geom_angle
_geom_angle_site_symmetry_1
_geom_angle_site_symmetry_3
_geom_angle_publ_flag
O4 Sr O2 137.03(12) 2_645 3_565 ?
O4 Sr O3 142.23(12) 2_645 1_455 ?
O2 Sr O3 75.81(11) 3_565 1_455 ?
O4 Sr O1 74.75(11) 2_645 . ?
O2 Sr O1 119.11(11) 3_565 . ?
O3 Sr O1 108.39(11) 1_455 . ?
O4 Sr O5 71.54(11) 2_645 4_566 ?
O2 Sr O5 110.69(11) 3_565 4_566 ?
O3 Sr O5 79.59(11) 1_455 4_566 ?
O1 Sr O5 130.07(11) . 4_566 ?
O4 Sr O3 80.75(11) 2_645 3_666 ?
O2 Sr O3 141.41(11) 3_565 3_666 ?
O3 Sr O3 65.95(13) 1_455 3_666 ?
O1 Sr O3 70.94(11) . 3_666 ?
O5 Sr O3 68.19(11) 4_566 3_666 ?
O4 Sr O2 123.36(11) 2_645 . ?
O2 Sr O2 79.05(12) 3_565 . ?
O3 Sr O2 72.48(11) 1_455 . ?
O1 Sr O2 48.81(10) . . ?
O5 Sr O2 147.20(11) 4_566 . ?
O3 Sr O2 84.66(11) 3_666 . ?
O4 Sr O5 71.93(11) 2_645 . ?
O2 Sr O5 68.14(11) 3_565 . ?
O3 Sr O5 122.79(11) 1_455 . ?
O1 Sr O5 127.57(11) . . ?
O5 Sr O5 73.84(7) 4_566 . ?
O3 Sr O5 138.57(11) 3_666 . ?
O2 Sr O5 136.45(11) . . ?
O4 Sr O4 77.00(8) 2_645 3_665 ?
O2 Sr O4 73.46(11) 3_565 3_665 ?
O3 Sr O4 139.90(11) 1_455 3_665 ?
O1 Sr O4 66.80(11) . 3_665 ?
O5 Sr O4 135.62(11) 4_566 3_665 ?
O3 Sr O4 136.00(10) 3_666 3_665 ?
O2 Sr O4 76.89(10) . 3_665 ?
O5 Sr O4 67.05(10) . 3_665 ?
O4 Sr C1 98.71(12) 2_645 . ?
O2 Sr C1 100.57(13) 3_565 . ?
O3 Sr C1 89.85(12) 1_455 . ?
O1 Sr C1 23.97(12) . . ?
O5 Sr C1 143.07(13) 4_566 . ?
O3 Sr C1 75.16(12) 3_666 . ?
O2 Sr C1 24.92(11) . . ?
O5 Sr C1 138.43(12) . . ?
O4 Sr C1 71.38(12) 3_665 . ?
O4 Sr Sr 145.83(8) 2_645 3_565 ?
O2 Sr Sr 40.81(8) 3_565 3_565 ?
O3 Sr Sr 69.21(8) 1_455 3_565 ?
O1 Sr Sr 82.44(8) . 3_565 ?
O5 Sr Sr 141.46(8) 4_566 3_565 ?
O3 Sr Sr 115.52(8) 3_666 3_565 ?
O2 Sr Sr 38.24(8) . 3_565 ?
O5 Sr Sr 104.34(8) . 3_565 ?
O4 Sr Sr 70.70(7) 3_665 3_565 ?
C1 Sr Sr 60.79(10) . 3_565 ?
O4 Sr Sr 65.93(8) 2_645 4_565 ?
O2 Sr Sr 72.43(8) 3_565 4_565 ?
O3 Sr Sr 147.33(8) 1_455 4_565 ?
O1 Sr Sr 93.73(8) . 4_565 ?
O5 Sr Sr 104.60(8) 4_566 4_565 ?
O3 Sr Sr 146.15(7) 3_666 4_565 ?
O2 Sr Sr 108.20(8) . 4_565 ?
O5 Sr Sr 35.52(7) . 4_565 ?
O4 Sr Sr 32.32(7) 3_665 4_565 ?
C1 Sr Sr 103.19(9) . 4_565 ?
Sr Sr Sr 91.006(16) 3_565 4_565 ?
C1 O1 Sr 96.5(3) . . ?
C1 O2 Sr 146.9(3) . 3_565 ?
C1 O2 Sr 91.8(3) . . ?
Sr O2 Sr 100.95(12) 3_565 . ?
C5 O3 Sr 127.8(3) . 1_655 ?
C5 O3 Sr 115.4(3) . 3_666 ?
Sr O3 Sr 114.05(13) 1_655 3_666 ?
C5 O4 Sr 125.7(3) . 2_655 ?
C5 O4 Sr 116.0(3) . 3_665 ?
Sr O4 Sr 111.43(12) 2_655 3_665 ?
Sr O5 Sr 108.31(12) 4_565 . ?
Sr O5 H1 121.4 4_565 . ?
Sr O5 H1 109.8 . . ?
Sr O5 H2 103.2 4_565 . ?
Sr O5 H2 108.0 . . ?
H1 O5 H2 105.3 . . ?
C2 N1 N2 103.8(4) . . ?
N1 N2 C4 112.5(4) . . ?
N1 N2 H3 122.6 . . ?
C4 N2 H3 124.9 . . ?
O1 C1 O2 122.5(5) . . ?
O1 C1 C2 118.8(4) . . ?
O2 C1 C2 118.7(4) . . ?
O1 C1 Sr 59.5(3) . . ?
O2 C1 Sr 63.3(3) . . ?
C2 C1 Sr 174.6(3) . . ?
N1 C2 C3 111.8(4) . . ?
N1 C2 C1 122.4(4) . . ?
C3 C2 C1 125.8(4) . . ?
C4 C3 C2 105.2(4) . . ?
C4 C3 H4 121.2 . . ?
C2 C3 H4 133.3 . . ?
N2 C4 C3 106.6(4) . . ?
N2 C4 C5 123.4(4) . . ?
C3 C4 C5 129.7(4) . . ?
O3 C5 O4 126.0(5) . . ?
O3 C5 C4 115.8(4) . . ?
O4 C5 C4 118.2(4) . . ?

loop_
_geom_bond_atom_site_label_1
_geom_bond_atom_site_label_2
_geom_bond_distance
_geom_bond_site_symmetry_2
_geom_bond_publ_flag
Sr O4 2.528(3) 2_645 ?
Sr O2 2.570(4) 3_565 ?
Sr O3 2.597(4) 1_455 ?
Sr O1 2.633(3) . ?
Sr O5 2.694(4) 4_566 ?
Sr O3 2.705(4) 3_666 ?
Sr O2 2.714(4) . ?
Sr O5 2.736(4) . ?
Sr O4 2.796(3) 3_665 ?
Sr C1 3.035(5) . ?
Sr Sr 4.0767(10) 3_565 ?
Sr Sr 4.4016(8) 4_565 ?
O1 C1 1.241(6) . ?
O2 C1 1.280(6) . ?
O2 Sr 2.570(4) 3_565 ?
O3 C5 1.257(6) . ?
O3 Sr 2.597(4) 1_655 ?
O3 Sr 2.705(4) 3_666 ?
O4 C5 1.259(6) . ?
O4 Sr 2.528(3) 2_655 ?
O4 Sr 2.796(4) 3_665 ?
O5 Sr 2.694(4) 4_565 ?
O5 H1 0.8276 . ?
O5 H2 0.9113 . ?
N1 C2 1.342(7) . ?
N1 N2 1.353(5) . ?
N2 C4 1.354(6) . ?
N2 H3 0.8552 . ?
C1 C2 1.487(7) . ?
C2 C3 1.391(7) . ?
C3 C4 1.368(7) . ?
C3 H4 0.8216 . ?
C4 C5 1.491(7) . ?
